data_4078936
loop_
_publ_author_name
'Schmiege, Benjamin M.'
'Fieser, Megan E.'
'Ziller, Joseph W.'
'Evans, William J.'

_publ_section_title
;
 Reactivity of the Y3+Tuck-Over Hydride Complex,
 (C5Me5)2Y(\m-H)(\m-CH2C5Me4)Y(C5Me5)
;
_journal_issue 15
_journal_name_full Organometallics
_journal_page_first 5591
_journal_paper_doi 10.1021/om300546t
_journal_volume 31
_journal_year 2012
_chemical_formula_sum 'C27 H45 N2 Y'
_chemical_formula_weight 486.56
_chemical_name_systematic
; 
 ? 
;
_space_group_IT_number 14
_symmetry_cell_setting monoclinic
_symmetry_space_group_name_Hall '-P 2yn'
_symmetry_space_group_name_H-M 'P 1 21/n 1'
_atom_sites_solution_hydrogens geom
_atom_sites_solution_primary direct
_atom_sites_solution_secondary difmap
_audit_creation_method SHELXTL
_cell_angle_alpha 90.00
_cell_angle_beta 117.1547(6)
_cell_angle_gamma 90.00
_cell_formula_units_Z 8
_cell_length_a 18.3638(9)
_cell_length_b 16.0124(8)
_cell_length_c 20.0770(10)
_cell_measurement_reflns_used 9694
_cell_measurement_temperature 98(2)
_cell_measurement_theta_max 28.17
_cell_measurement_theta_min 2.28
_cell_volume 5252.9(5)
_computing_cell_refinement 'Bruker SMART APEX2/SAINT'
_computing_data_collection 'Bruker SMART APEX2'
_computing_data_reduction 'Bruker SAINT'
_computing_molecular_graphics 'Bruker SHELXTL'
_computing_publication_material 'Bruker SHELXTL'
_computing_structure_refinement 'SHELXL-97 (Sheldrick, 2008)'
_computing_structure_solution 'SHELXS-97 (Sheldrick, 2008)'
_diffrn_ambient_temperature 98(2)
_diffrn_measured_fraction_theta_full 1.000
_diffrn_measured_fraction_theta_max 1.000
_diffrn_measurement_device_type 'Bruker SMART APEX II CCD'
_diffrn_measurement_method 'phi and omega'
_diffrn_radiation_monochromator graphite
_diffrn_radiation_source 'fine-focus sealed tube'
_diffrn_radiation_type MoK\a
_diffrn_radiation_wavelength 0.71073
_diffrn_reflns_av_R_equivalents 0.0550
_diffrn_reflns_av_sigmaI/netI 0.0462
_diffrn_reflns_limit_h_max 23
_diffrn_reflns_limit_h_min -23
_diffrn_reflns_limit_k_max 20
_diffrn_reflns_limit_k_min -20
_diffrn_reflns_limit_l_max 25
_diffrn_reflns_limit_l_min -25
_diffrn_reflns_number 59257
_diffrn_reflns_theta_full 27.10
_diffrn_reflns_theta_max 27.10
_diffrn_reflns_theta_min 1.71
_exptl_absorpt_coefficient_mu 2.235
_exptl_absorpt_correction_T_max 0.7449
_exptl_absorpt_correction_T_min 0.6160
_exptl_absorpt_correction_type multi-scan
_exptl_absorpt_process_details 'Bruker SADABS'
_exptl_crystal_colour colourless
_exptl_crystal_density_diffrn 1.230
_exptl_crystal_density_meas ?
_exptl_crystal_density_method 'not measured'
_exptl_crystal_description irregular
_exptl_crystal_F_000 2080
_exptl_crystal_size_max 0.24
_exptl_crystal_size_mid 0.17
_exptl_crystal_size_min 0.14
_refine_diff_density_max 1.014
_refine_diff_density_min -0.587
_refine_diff_density_rms 0.070
_refine_ls_extinction_method none
_refine_ls_goodness_of_fit_ref 1.031
_refine_ls_hydrogen_treatment constr
_refine_ls_matrix_type full
_refine_ls_number_parameters 569
_refine_ls_number_reflns 11599
_refine_ls_number_restraints 0
_refine_ls_restrained_S_all 1.031
_refine_ls_R_factor_all 0.0652
_refine_ls_R_factor_gt 0.0413
_refine_ls_shift/su_max 0.001
_refine_ls_shift/su_mean 0.000
_refine_ls_structure_factor_coef Fsqd
_refine_ls_weighting_details 'calc w=1/[\s^2^(Fo^2^)+(0.0358P)^2^+5.5142P] where P=(Fo^2^+2Fc^2^)/3'
_refine_ls_weighting_scheme calc
_refine_ls_wR_factor_gt 0.0905
_refine_ls_wR_factor_ref 0.0988
_reflns_number_gt 8538
_reflns_number_total 11599
_reflns_threshold_expression >2sigma(I)
_cod_data_source_file om300546t_si_002.cif
_cod_data_source_block bms9
_cod_depositor_comments
;
The following automatic conversions were performed:

'_symmetry_cell_setting' value 'Monoclinic' changed to 'monoclinic'
according to /home/saulius/struct/CIF-dictionaries/cif_core.dic
dictionary named 'cif_core.dic' version 2.4.2 from 2011-04-26.

Automatic conversion script
Id: cif_fix_values 1891 2012-01-12 08:04:46Z andrius 

The following automatic conversions were performed:

'_exptl_crystal_density_meas' value 'none' was changed to '?' - the
value is perceived as not measured.

Automatic conversion script
Id: cif_fix_values 3008 2015-01-20 13:52:24Z robertas 
;
_cod_original_sg_symbol_H-M P2(1)/n
_cod_database_code 4078936

loop_
_symmetry_equiv_pos_as_xyz
'x, y, z'
'-x+1/2, y+1/2, -z+1/2'
'-x, -y, -z'
'x-1/2, -y-1/2, z-1/2'

loop_
_atom_site_label
_atom_site_type_symbol
_atom_site_fract_x
_atom_site_fract_y
_atom_site_fract_z
_atom_site_U_iso_or_equiv
_atom_site_adp_type
_atom_site_occupancy
_atom_site_symmetry_multiplicity
_atom_site_calc_flag
_atom_site_refinement_flags
Y1 Y 0.237071(15) 0.198166(15) 0.393244(14) 0.01505(7) Uani 1 1 d .
N1 N 0.19365(13) 0.09620(14) 0.45151(12) 0.0187(5) Uani 1 1 d .
N2 N 0.33149(13) 0.11473(14) 0.49082(12) 0.0195(5) Uani 1 1 d .
C1 C 0.19401(16) 0.08125(17) 0.28668(15) 0.0201(6) Uani 1 1 d .
C2 C 0.15016(16) 0.15395(18) 0.25099(14) 0.0197(6) Uani 1 1 d .
C3 C 0.20618(17) 0.21385(18) 0.24966(15) 0.0205(6) Uani 1 1 d .
C4 C 0.28601(17) 0.17840(18) 0.28673(15) 0.0224(6) Uani 1 1 d .
C5 C 0.27818(17) 0.09633(17) 0.30925(15) 0.0215(6) Uani 1 1 d .
C6 C 0.15840(19) -0.00199(17) 0.29170(17) 0.0268(7) Uani 1 1 d .
H6A H 0.1646 -0.0417 0.2575 0.040 Uiso 1 1 calc R
H6B H 0.1002 0.0048 0.2778 0.040 Uiso 1 1 calc R
H6C H 0.1873 -0.0232 0.3431 0.040 Uiso 1 1 calc R
C7 C 0.05809(17) 0.1633(2) 0.21314(17) 0.0288(7) Uani 1 1 d .
H7A H 0.0331 0.1159 0.1795 0.043 Uiso 1 1 calc R
H7B H 0.0429 0.2153 0.1843 0.043 Uiso 1 1 calc R
H7C H 0.0386 0.1648 0.2511 0.043 Uiso 1 1 calc R
C8 C 0.18323(19) 0.29295(18) 0.20382(16) 0.0283(7) Uani 1 1 d .
H8A H 0.1601 0.2788 0.1506 0.042 Uiso 1 1 calc R
H8B H 0.2321 0.3276 0.2181 0.042 Uiso 1 1 calc R
H8C H 0.1426 0.3238 0.2130 0.042 Uiso 1 1 calc R
C9 C 0.36398(19) 0.2164(2) 0.29280(18) 0.0320(7) Uani 1 1 d .
H9A H 0.3843 0.1827 0.2640 0.048 Uiso 1 1 calc R
H9B H 0.4052 0.2177 0.3455 0.048 Uiso 1 1 calc R
H9C H 0.3531 0.2734 0.2729 0.048 Uiso 1 1 calc R
C10 C 0.34439(19) 0.0311(2) 0.34158(17) 0.0324(7) Uani 1 1 d .
H10A H 0.3398 -0.0074 0.3019 0.049 Uiso 1 1 calc R
H10B H 0.3383 0.0000 0.3808 0.049 Uiso 1 1 calc R
H10C H 0.3981 0.0584 0.3631 0.049 Uiso 1 1 calc R
C11 C 0.25082(18) 0.30046(17) 0.50281(16) 0.0221(6) Uani 1 1 d .
C12 C 0.16955(17) 0.31115(17) 0.44670(16) 0.0227(6) Uani 1 1 d .
C13 C 0.17085(17) 0.35011(17) 0.38379(16) 0.0217(6) Uani 1 1 d .
C14 C 0.25450(16) 0.36423(16) 0.40163(15) 0.0188(6) Uani 1 1 d .
C15 C 0.30329(16) 0.33307(17) 0.47484(15) 0.0188(6) Uani 1 1 d .
C16 C 0.2767(2) 0.26596(19) 0.58008(16) 0.0303(7) Uani 1 1 d .
H16A H 0.2579 0.3033 0.6078 0.045 Uiso 1 1 calc R
H16B H 0.3365 0.2616 0.6065 0.045 Uiso 1 1 calc R
H16C H 0.2524 0.2105 0.5763 0.045 Uiso 1 1 calc R
C17 C 0.0935(2) 0.2942(2) 0.4556(2) 0.0370(8) Uani 1 1 d .
H17A H 0.0789 0.3445 0.4747 0.055 Uiso 1 1 calc R
H17B H 0.1040 0.2481 0.4909 0.055 Uiso 1 1 calc R
H17C H 0.0484 0.2792 0.4069 0.055 Uiso 1 1 calc R
C18 C 0.09608(18) 0.3799(2) 0.31596(17) 0.0317(7) Uani 1 1 d .
H18A H 0.0594 0.4085 0.3318 0.048 Uiso 1 1 calc R
H18B H 0.0676 0.3319 0.2845 0.048 Uiso 1 1 calc R
H18C H 0.1124 0.4185 0.2874 0.048 Uiso 1 1 calc R
C19 C 0.28759(18) 0.41341(18) 0.35739(16) 0.0259(6) Uani 1 1 d .
H19A H 0.3233 0.4581 0.3888 0.039 Uiso 1 1 calc R
H19B H 0.2420 0.4379 0.3133 0.039 Uiso 1 1 calc R
H19C H 0.3190 0.3763 0.3413 0.039 Uiso 1 1 calc R
C20 C 0.39495(17) 0.33884(18) 0.51613(16) 0.0249(6) Uani 1 1 d .
H20A H 0.4109 0.3959 0.5348 0.037 Uiso 1 1 calc R
H20B H 0.4180 0.3247 0.4821 0.037 Uiso 1 1 calc R
H20C H 0.4157 0.2998 0.5583 0.037 Uiso 1 1 calc R
C21 C 0.27012(16) 0.07064(17) 0.49041(15) 0.0191(6) Uani 1 1 d .
H21A H 0.2812 0.0202 0.5183 0.023 Uiso 1 1 calc R
C22 C 0.13016(17) 0.04360(18) 0.45593(16) 0.0232(6) Uani 1 1 d .
H22A H 0.1412 -0.0159 0.4483 0.028 Uiso 1 1 calc R
C23 C 0.04614(17) 0.06721(19) 0.39442(17) 0.0287(7) Uani 1 1 d .
H23A H 0.0460 0.0630 0.3457 0.043 Uiso 1 1 calc R
H23B H 0.0333 0.1247 0.4022 0.043 Uiso 1 1 calc R
H23C H 0.0050 0.0292 0.3957 0.043 Uiso 1 1 calc R
C24 C 0.1327(2) 0.0510(2) 0.53320(18) 0.0338(8) Uani 1 1 d .
H24A H 0.1868 0.0340 0.5719 0.051 Uiso 1 1 calc R
H24B H 0.0908 0.0147 0.5352 0.051 Uiso 1 1 calc R
H24C H 0.1222 0.1090 0.5418 0.051 Uiso 1 1 calc R
C25 C 0.41434(17) 0.08113(18) 0.53578(16) 0.0234(6) Uani 1 1 d .
H25A H 0.4149 0.0214 0.5216 0.028 Uiso 1 1 calc R
C26 C 0.47625(17) 0.12876(19) 0.52030(17) 0.0281(7) Uani 1 1 d .
H26A H 0.4574 0.1317 0.4662 0.042 Uiso 1 1 calc R
H26B H 0.5292 0.1000 0.5441 0.042 Uiso 1 1 calc R
H26C H 0.4823 0.1854 0.5406 0.042 Uiso 1 1 calc R
C27 C 0.4389(2) 0.0851(3) 0.61960(17) 0.0419(9) Uani 1 1 d .
H27A H 0.3997 0.0530 0.6299 0.050 Uiso 1 1 calc R
H27B H 0.4390 0.1434 0.6345 0.063 Uiso 1 1 calc R
H27C H 0.4938 0.0614 0.6481 0.063 Uiso 1 1 calc R
Y2 Y 0.233686(16) 0.187079(16) 0.895116(15) 0.01785(7) Uani 1 1 d .
N3 N 0.18092(14) 0.12208(14) 0.96927(13) 0.0194(5) Uani 1 1 d .
N4 N 0.31832(14) 0.11202(15) 1.00281(14) 0.0263(6) Uani 1 1 d .
C28 C 0.16936(18) 0.05008(18) 0.81041(16) 0.0242(6) Uani 1 1 d .
C29 C 0.2522(2) 0.0535(2) 0.82397(19) 0.0357(8) Uani 1 1 d .
C30 C 0.2590(2) 0.1256(2) 0.7841(2) 0.0407(9) Uani 1 1 d .
C31 C 0.1838(2) 0.1653(2) 0.74788(18) 0.0354(8) Uani 1 1 d .
C32 C 0.12829(19) 0.11906(19) 0.76375(16) 0.0286(7) Uani 1 1 d .
C33 C 0.1314(2) -0.02147(18) 0.83157(17) 0.0297(7) Uani 1 1 d .
H33A H 0.1325 -0.0715 0.8040 0.045 Uiso 1 1 calc R
H33B H 0.0747 -0.0077 0.8191 0.045 Uiso 1 1 calc R
H33C H 0.1624 -0.0319 0.8855 0.045 Uiso 1 1 calc R
C34 C 0.3117(2) -0.0139(2) 0.8621(2) 0.0581(12) Uani 1 1 d .
H34A H 0.2941 -0.0651 0.8321 0.087 Uiso 1 1 calc R
H34B H 0.3148 -0.0241 0.9115 0.087 Uiso 1 1 calc R
H34C H 0.3657 0.0027 0.8681 0.087 Uiso 1 1 calc R
C35 C 0.3362(3) 0.1472(3) 0.7767(3) 0.0618(13) Uani 1 1 d .
H35A H 0.3366 0.1156 0.7350 0.093 Uiso 1 1 calc R
H35B H 0.3848 0.1327 0.8232 0.093 Uiso 1 1 calc R
H35C H 0.3368 0.2072 0.7671 0.093 Uiso 1 1 calc R
C36 C 0.1590(3) 0.2321(2) 0.6879(2) 0.0511(10) Uani 1 1 d .
H36A H 0.1397 0.2056 0.6387 0.077 Uiso 1 1 calc R
H36B H 0.2062 0.2677 0.6977 0.077 Uiso 1 1 calc R
H36C H 0.1149 0.2662 0.6885 0.077 Uiso 1 1 calc R
C37 C 0.0376(2) 0.1376(2) 0.72892(19) 0.0402(8) Uani 1 1 d .
H37A H 0.0125 0.1251 0.6753 0.060 Uiso 1 1 calc R
H37B H 0.0293 0.1967 0.7361 0.060 Uiso 1 1 calc R
H37C H 0.0121 0.1030 0.7528 0.060 Uiso 1 1 calc R
C38 C 0.27048(18) 0.31555(16) 0.98945(16) 0.0214(6) Uani 1 1 d .
C39 C 0.32602(17) 0.32189(16) 0.95847(16) 0.0203(6) Uani 1 1 d .
C40 C 0.28096(17) 0.34289(18) 0.88184(16) 0.0236(6) Uani 1 1 d .
C41 C 0.19702(18) 0.34888(18) 0.86479(17) 0.0253(6) Uani 1 1 d .
C42 C 0.19116(17) 0.33178(17) 0.93161(17) 0.0240(6) Uani 1 1 d .
C43 C 0.2918(2) 0.29996(18) 1.07002(17) 0.0295(7) Uani 1 1 d .
H43A H 0.2653 0.3421 1.0870 0.044 Uiso 1 1 calc R
H43B H 0.3513 0.3034 1.1006 0.044 Uiso 1 1 calc R
H43C H 0.2729 0.2442 1.0751 0.044 Uiso 1 1 calc R
C44 C 0.41747(17) 0.31786(18) 1.00106(17) 0.0276(7) Uani 1 1 d .
H44A H 0.4398 0.3746 1.0116 0.041 Uiso 1 1 calc R
H44B H 0.4391 0.2883 0.9711 0.041 Uiso 1 1 calc R
H44C H 0.4333 0.2880 1.0483 0.041 Uiso 1 1 calc R
C45 C 0.31791(19) 0.3676(2) 0.83139(17) 0.0322(7) Uani 1 1 d .
H45A H 0.3280 0.4279 0.8352 0.048 Uiso 1 1 calc R
H45B H 0.2800 0.3531 0.7795 0.048 Uiso 1 1 calc R
H45C H 0.3697 0.3378 0.8466 0.048 Uiso 1 1 calc R
C46 C 0.1279(2) 0.3812(2) 0.79327(19) 0.0387(8) Uani 1 1 d .
H46A H 0.1119 0.4369 0.8019 0.058 Uiso 1 1 calc R
H46B H 0.0810 0.3433 0.7771 0.058 Uiso 1 1 calc R
H46C H 0.1459 0.3843 0.7543 0.058 Uiso 1 1 calc R
C47 C 0.1133(2) 0.3365(2) 0.9392(2) 0.0390(8) Uani 1 1 d .
H47A H 0.0992 0.3951 0.9414 0.058 Uiso 1 1 calc R
H47B H 0.1212 0.3079 0.9852 0.058 Uiso 1 1 calc R
H47C H 0.0688 0.3094 0.8960 0.058 Uiso 1 1 calc R
C48 C 0.25339(18) 0.08728(17) 1.00995(15) 0.0234(6) Uani 1 1 d .
H48A H 0.2588 0.0443 1.0445 0.028 Uiso 1 1 calc R
C49 C 0.11418(18) 0.09015(18) 0.98269(17) 0.0263(7) Uani 1 1 d .
H49A H 0.1204 0.0282 0.9888 0.032 Uiso 1 1 calc R
C50 C 0.03190(19) 0.1083(2) 0.91645(19) 0.0393(8) Uani 1 1 d .
H50A H 0.0304 0.0841 0.8710 0.059 Uiso 1 1 calc R
H50B H 0.0239 0.1689 0.9102 0.059 Uiso 1 1 calc R
H50C H -0.0118 0.0838 0.9254 0.059 Uiso 1 1 calc R
C51 C 0.1170(2) 0.1265(2) 1.05420(18) 0.0374(8) Uani 1 1 d .
H51A H 0.1714 0.1173 1.0961 0.056 Uiso 1 1 calc R
H51B H 0.0757 0.0990 1.0647 0.056 Uiso 1 1 calc R
H51C H 0.1057 0.1866 1.0476 0.056 Uiso 1 1 calc R
C52 C 0.3967(2) 0.0713(2) 1.0509(2) 0.0421(9) Uani 1 1 d .
H52A H 0.3886 0.0094 1.0460 0.050 Uiso 1 1 calc R
C53 C 0.4606(2) 0.0953(2) 1.0253(3) 0.0575(12) Uani 1 1 d .
H53A H 0.4389 0.0840 0.9716 0.086 Uiso 1 1 calc R
H53B H 0.5105 0.0625 1.0532 0.086 Uiso 1 1 calc R
H53C H 0.4734 0.1549 1.0347 0.086 Uiso 1 1 calc R
C54 C 0.4257(3) 0.0953(2) 1.1326(2) 0.0657(14) Uani 1 1 d .
H54A H 0.3841 0.0791 1.1480 0.099 Uiso 1 1 calc R
H54B H 0.4344 0.1558 1.1384 0.099 Uiso 1 1 calc R
H54C H 0.4771 0.0664 1.1640 0.099 Uiso 1 1 calc R

loop_
_atom_site_aniso_label
_atom_site_aniso_U_11
_atom_site_aniso_U_22
_atom_site_aniso_U_33
_atom_site_aniso_U_23
_atom_site_aniso_U_13
_atom_site_aniso_U_12
Y1 0.01367(13) 0.01715(13) 0.01447(13) -0.00085(10) 0.00654(10) -0.00013(10)
N1 0.0165(11) 0.0196(12) 0.0215(12) -0.0006(9) 0.0099(10) -0.0026(9)
N2 0.0170(12) 0.0214(12) 0.0200(12) -0.0005(10) 0.0083(10) 0.0003(9)
C1 0.0223(14) 0.0217(14) 0.0177(14) -0.0067(11) 0.0102(12) -0.0033(11)
C2 0.0179(14) 0.0245(14) 0.0137(13) -0.0013(11) 0.0046(11) -0.0021(11)
C3 0.0249(15) 0.0235(14) 0.0138(13) -0.0039(11) 0.0094(12) -0.0040(12)
C4 0.0223(14) 0.0299(16) 0.0168(14) -0.0082(12) 0.0104(12) -0.0043(12)
C5 0.0243(15) 0.0232(14) 0.0176(14) -0.0062(11) 0.0100(12) 0.0026(11)
C6 0.0368(18) 0.0203(14) 0.0256(16) -0.0048(12) 0.0162(14) -0.0030(13)
C7 0.0195(15) 0.0358(17) 0.0246(16) -0.0018(13) 0.0043(13) -0.0033(13)
C8 0.0378(18) 0.0264(16) 0.0184(14) -0.0002(12) 0.0109(14) -0.0046(13)
C9 0.0290(17) 0.0407(19) 0.0334(18) -0.0157(15) 0.0204(15) -0.0100(14)
C10 0.0292(17) 0.0327(17) 0.0293(17) -0.0096(14) 0.0081(14) 0.0086(14)
C11 0.0308(16) 0.0178(13) 0.0214(15) -0.0054(11) 0.0150(13) -0.0023(12)
C12 0.0241(15) 0.0196(14) 0.0301(16) -0.0039(12) 0.0172(13) 0.0003(11)
C13 0.0210(14) 0.0188(14) 0.0235(15) -0.0033(11) 0.0085(12) 0.0037(11)
C14 0.0226(15) 0.0155(13) 0.0198(14) -0.0015(11) 0.0110(12) -0.0008(10)
C15 0.0219(14) 0.0169(13) 0.0192(14) -0.0043(11) 0.0108(12) -0.0011(11)
C16 0.046(2) 0.0269(16) 0.0229(16) -0.0036(13) 0.0202(15) -0.0035(14)
C17 0.0342(18) 0.0311(17) 0.059(2) -0.0101(16) 0.0332(18) -0.0017(14)
C18 0.0247(16) 0.0302(17) 0.0324(17) -0.0030(14) 0.0064(14) 0.0062(13)
C19 0.0320(16) 0.0206(14) 0.0232(15) 0.0013(12) 0.0110(13) -0.0045(12)
C20 0.0231(15) 0.0193(14) 0.0263(16) -0.0015(12) 0.0059(13) -0.0039(12)
C21 0.0228(14) 0.0204(14) 0.0159(13) 0.0014(11) 0.0104(12) 0.0008(11)
C22 0.0241(15) 0.0213(14) 0.0293(16) -0.0025(12) 0.0167(13) -0.0048(12)
C23 0.0198(15) 0.0315(17) 0.0380(18) -0.0059(14) 0.0158(14) -0.0062(12)
C24 0.0369(19) 0.0380(18) 0.0370(19) -0.0023(15) 0.0261(16) -0.0101(15)
C25 0.0183(14) 0.0242(15) 0.0229(15) 0.0017(12) 0.0052(12) 0.0022(11)
C26 0.0183(15) 0.0310(16) 0.0307(17) -0.0019(13) 0.0075(13) -0.0001(12)
C27 0.0278(18) 0.066(3) 0.0241(17) 0.0115(17) 0.0052(15) 0.0063(17)
Y2 0.01592(14) 0.02019(14) 0.01958(14) -0.00452(11) 0.00997(11) -0.00340(11)
N3 0.0202(12) 0.0195(12) 0.0212(12) -0.0007(10) 0.0118(10) -0.0008(9)
N4 0.0178(12) 0.0218(12) 0.0302(14) -0.0032(11) 0.0032(11) 0.0035(10)
C28 0.0263(15) 0.0245(15) 0.0223(15) -0.0115(12) 0.0117(13) -0.0075(12)
C29 0.0319(18) 0.0364(18) 0.042(2) -0.0241(16) 0.0191(16) -0.0024(14)
C30 0.056(2) 0.041(2) 0.046(2) -0.0260(17) 0.041(2) -0.0241(18)
C31 0.049(2) 0.0364(18) 0.0286(17) -0.0118(14) 0.0248(17) -0.0152(16)
C32 0.0385(18) 0.0271(16) 0.0186(15) -0.0054(12) 0.0116(14) -0.0121(13)
C33 0.0394(18) 0.0211(15) 0.0291(17) -0.0033(13) 0.0160(15) -0.0041(13)
C34 0.036(2) 0.048(2) 0.076(3) -0.034(2) 0.014(2) 0.0061(18)
C35 0.062(3) 0.070(3) 0.083(3) -0.035(3) 0.058(3) -0.024(2)
C36 0.082(3) 0.046(2) 0.032(2) -0.0033(17) 0.032(2) -0.016(2)
C37 0.039(2) 0.0346(19) 0.0301(18) 0.0021(15) 0.0009(16) -0.0058(15)
C38 0.0275(15) 0.0155(13) 0.0240(15) -0.0051(11) 0.0141(13) -0.0029(11)
C39 0.0215(14) 0.0176(13) 0.0223(14) -0.0046(11) 0.0104(12) -0.0044(11)
C40 0.0251(15) 0.0246(15) 0.0236(15) -0.0045(12) 0.0133(13) -0.0085(12)
C41 0.0233(15) 0.0208(14) 0.0296(16) 0.0006(12) 0.0102(13) -0.0024(12)
C42 0.0245(15) 0.0140(13) 0.0390(18) -0.0039(12) 0.0193(14) -0.0029(11)
C43 0.0464(19) 0.0224(15) 0.0273(16) -0.0075(13) 0.0234(15) -0.0055(14)
C44 0.0226(15) 0.0273(16) 0.0304(17) -0.0055(13) 0.0099(13) -0.0046(12)
C45 0.0348(18) 0.0379(18) 0.0284(17) -0.0030(14) 0.0183(15) -0.0121(14)
C46 0.0299(18) 0.0352(19) 0.040(2) 0.0051(16) 0.0063(16) -0.0012(15)
C47 0.0380(19) 0.0243(16) 0.071(3) -0.0013(17) 0.0393(19) 0.0020(14)
C48 0.0326(17) 0.0165(13) 0.0160(14) -0.0012(11) 0.0067(13) 0.0021(12)
C49 0.0343(17) 0.0197(14) 0.0353(17) -0.0023(13) 0.0249(15) -0.0054(12)
C50 0.0262(17) 0.053(2) 0.046(2) -0.0152(17) 0.0231(16) -0.0127(15)
C51 0.048(2) 0.0374(19) 0.040(2) -0.0005(15) 0.0314(18) 0.0056(16)
C52 0.0272(18) 0.0211(16) 0.053(2) -0.0029(15) -0.0034(17) 0.0060(13)
C53 0.0183(17) 0.032(2) 0.104(4) -0.010(2) 0.012(2) 0.0056(14)
C54 0.058(3) 0.035(2) 0.048(2) -0.0007(18) -0.025(2) 0.0056(19)

loop_
_atom_type_symbol
_atom_type_description
_atom_type_scat_dispersion_real
_atom_type_scat_dispersion_imag
_atom_type_scat_source
C C 0.0033 0.0016 'International Tables Vol C Tables 4.2.6.8 and 6.1.1.4'
H H 0.0000 0.0000 'International Tables Vol C Tables 4.2.6.8 and 6.1.1.4'
N N 0.0061 0.0033 'International Tables Vol C Tables 4.2.6.8 and 6.1.1.4'
Y Y -2.7962 3.5667 'International Tables Vol C Tables 4.2.6.8 and 6.1.1.4'

loop_
_geom_angle_atom_site_label_1
_geom_angle_atom_site_label_2
_geom_angle_atom_site_label_3
_geom_angle
Cnt1 Y1 N1 109.2
Cnt1 Y1 N2 108.8
Cnt1 Y1 C21 109.0
Cnt2 Y1 N1 108.9
Cnt2 Y1 N2 109.1
Cnt2 Y1 C21 114.8
Cnt1 Y1 Cnt2 136.2
Cnt3 Y2 N3 108.1
Cnt3 Y2 N4 110.1
Cnt3 Y2 C48 108.8
Cnt4 Y2 N3 109.1
Cnt4 Y2 N4 107.9
Cnt4 Y2 C48 114.5
Cnt3 Y2 Cnt4 136.6
N1 Y1 N2 58.61(8)
N1 Y1 C15 115.04(8)
N2 Y1 C15 89.56(8)
N1 Y1 C2 100.16(8)
N2 Y1 C2 126.70(8)
C15 Y1 C2 139.84(9)
N1 Y1 C11 86.67(8)
N2 Y1 C11 84.57(8)
C15 Y1 C11 30.98(8)
C2 Y1 C11 146.87(9)
N1 Y1 C14 135.85(8)
N2 Y1 C14 119.40(8)
C15 Y1 C14 30.89(8)
C2 Y1 C14 109.20(8)
C11 Y1 C14 51.12(8)
N1 Y1 C1 82.43(8)
N2 Y1 C1 96.03(8)
C15 Y1 C1 161.81(8)
C2 Y1 C1 30.69(8)
C11 Y1 C1 166.78(8)
C14 Y1 C1 136.81(8)
N1 Y1 C12 86.88(8)
N2 Y1 C12 110.49(8)
C15 Y1 C12 50.73(8)
C2 Y1 C12 116.76(9)
C11 Y1 C12 30.64(9)
C14 Y1 C12 50.75(8)
C1 Y1 C12 140.41(9)
N1 Y1 C3 130.27(8)
N2 Y1 C3 131.46(8)
C15 Y1 C3 113.61(8)
C2 Y1 C3 30.75(8)
C11 Y1 C3 136.41(9)
C14 Y1 C3 86.28(8)
C1 Y1 C3 50.68(8)
C12 Y1 C3 117.23(9)
N1 Y1 C13 114.76(8)
N2 Y1 C13 135.32(8)
C15 Y1 C13 50.98(8)
C2 Y1 C13 97.76(8)
C11 Y1 C13 50.97(9)
C14 Y1 C13 30.87(8)
C1 Y1 C13 128.15(9)
C12 Y1 C13 30.66(8)
C3 Y1 C13 88.42(9)
N1 Y1 C5 98.45(8)
N2 Y1 C5 82.34(8)
C15 Y1 C5 134.55(8)
C2 Y1 C5 50.70(8)
C11 Y1 C5 160.69(9)
C14 Y1 C5 125.63(8)
C1 Y1 C5 30.67(8)
C12 Y1 C5 166.96(9)
C3 Y1 C5 50.62(8)
C13 Y1 C5 138.76(9)
N1 Y1 C4 128.79(8)
N2 Y1 C4 102.04(8)
C15 Y1 C4 111.23(8)
C2 Y1 C4 50.81(8)
C11 Y1 C4 142.16(9)
C14 Y1 C4 95.35(8)
C1 Y1 C4 50.67(8)
C12 Y1 C4 141.41(9)
C3 Y1 C4 30.74(8)
C13 Y1 C4 110.79(9)
C5 Y1 C4 30.57(8)
N1 Y1 C21 29.38(8)
N2 Y1 C21 29.49(8)
C15 Y1 C21 106.39(8)
C2 Y1 C21 113.76(8)
C11 Y1 C21 87.88(8)
C14 Y1 C21 136.62(8)
C1 Y1 C21 86.29(8)
C12 Y1 C21 102.37(8)
C3 Y1 C21 135.71(8)
C13 Y1 C21 133.02(8)
C5 Y1 C21 87.68(8)
C4 Y1 C21 116.09(8)
C21 N1 C22 116.3(2)
C21 N1 Y1 89.94(16)
C22 N1 Y1 152.23(18)
C21 N2 C25 116.5(2)
C21 N2 Y1 89.76(16)
C25 N2 Y1 151.84(17)
C2 C1 C5 107.9(2)
C2 C1 C6 126.8(2)
C5 C1 C6 124.8(3)
C2 C1 Y1 73.79(15)
C5 C1 Y1 75.19(15)
C6 C1 Y1 122.94(18)
C1 C2 C3 108.5(2)
C1 C2 C7 125.8(3)
C3 C2 C7 125.4(3)
C1 C2 Y1 75.52(15)
C3 C2 Y1 75.78(15)
C7 C2 Y1 119.98(18)
C2 C3 C4 107.7(2)
C2 C3 C8 125.3(3)
C4 C3 C8 126.0(3)
C2 C3 Y1 73.47(15)
C4 C3 Y1 74.87(15)
C8 C3 Y1 126.67(18)
C5 C4 C3 107.8(2)
C5 C4 C9 125.3(3)
C3 C4 C9 126.5(3)
C5 C4 Y1 74.71(15)
C3 C4 Y1 74.39(15)
C9 C4 Y1 122.52(18)
C4 C5 C1 108.1(2)
C4 C5 C10 126.9(3)
C1 C5 C10 124.5(3)
C4 C5 Y1 74.72(15)
C1 C5 Y1 74.15(15)
C10 C5 Y1 123.52(19)
C12 C11 C15 107.5(2)
C12 C11 C16 126.1(3)
C15 C11 C16 126.3(3)
C12 C11 Y1 75.40(16)
C15 C11 Y1 74.01(15)
C16 C11 Y1 119.51(18)
C11 C12 C13 108.8(2)
C11 C12 C17 125.6(3)
C13 C12 C17 125.2(3)
C11 C12 Y1 73.96(15)
C13 C12 Y1 75.01(15)
C17 C12 Y1 123.23(19)
C12 C13 C14 107.4(2)
C12 C13 C18 124.5(3)
C14 C13 C18 127.6(3)
C12 C13 Y1 74.33(15)
C14 C13 Y1 74.05(15)
C18 C13 Y1 123.20(19)
C15 C14 C13 107.6(2)
C15 C14 C19 124.1(2)
C13 C14 C19 127.7(3)
C15 C14 Y1 73.52(15)
C13 C14 Y1 75.08(15)
C19 C14 Y1 123.45(18)
C14 C15 C11 108.5(2)
C14 C15 C20 124.7(2)
C11 C15 C20 126.7(3)
C14 C15 Y1 75.59(15)
C11 C15 Y1 75.01(15)
C20 C15 Y1 118.31(18)
N1 C21 N2 120.6(2)
N1 C21 Y1 60.68(14)
N2 C21 Y1 60.75(14)
N1 C22 C23 110.3(2)
N1 C22 C24 110.9(2)
C23 C22 C24 110.7(2)
N2 C25 C26 110.7(2)
N2 C25 C27 111.3(2)
C26 C25 C27 109.4(3)
N4 Y2 N3 58.69(8)
N4 Y2 C42 110.41(9)
N3 Y2 C42 87.33(8)
N4 Y2 C30 106.70(11)
N3 Y2 C30 130.10(9)
C42 Y2 C30 137.70(11)
N4 Y2 C38 83.90(9)
N3 Y2 C38 86.33(8)
C42 Y2 C38 30.79(9)
C30 Y2 C38 142.66(9)
N4 Y2 C41 134.43(9)
N3 Y2 C41 115.97(8)
C42 Y2 C41 30.92(9)
C30 Y2 C41 106.82(11)
C38 Y2 C41 50.99(9)
N4 Y2 C29 83.69(10)
N3 Y2 C29 99.95(10)
C42 Y2 C29 165.87(10)
C30 Y2 C29 31.32(11)
C38 Y2 C29 160.47(9)
C41 Y2 C29 137.04(11)
N4 Y2 C39 88.03(9)
N3 Y2 C39 114.16(8)
C42 Y2 C39 50.78(8)
C30 Y2 C39 112.36(9)
C38 Y2 C39 30.80(8)
C41 Y2 C39 50.75(9)
C29 Y2 C39 133.60(9)
N4 Y2 C31 134.37(10)
N3 Y2 C31 127.23(9)
C42 Y2 C31 114.92(10)
C30 Y2 C31 30.05(11)
C38 Y2 C31 136.88(10)
C41 Y2 C31 87.21(10)
C29 Y2 C31 51.14(11)
C39 Y2 C31 116.79(9)
N4 Y2 C32 125.16(9)
N3 Y2 C32 96.97(8)
C42 Y2 C32 116.99(10)
C30 Y2 C32 49.62(10)
C38 Y2 C32 147.68(9)
C41 Y2 C32 100.09(9)
C29 Y2 C32 50.43(10)
C39 Y2 C32 143.91(9)
C31 Y2 C32 30.37(9)
N4 Y2 C48 29.50(8)
N3 Y2 C48 29.51(8)
C42 Y2 C48 102.92(9)
C30 Y2 C48 119.38(10)
C38 Y2 C48 87.60(8)
C41 Y2 C48 133.75(9)
C29 Y2 C48 88.99(10)
C39 Y2 C48 105.26(9)
C31 Y2 C48 135.25(9)
C32 Y2 C48 110.80(9)
N4 Y2 C40 117.34(9)
N3 Y2 C40 135.66(8)
C42 Y2 C40 50.76(8)
C30 Y2 C40 94.15(9)
C38 Y2 C40 50.74(8)
C41 Y2 C40 30.69(9)
C29 Y2 C40 124.18(10)
C39 Y2 C40 30.53(8)
C31 Y2 C40 88.56(9)
C32 Y2 C40 113.47(9)
C48 Y2 C40 135.34(9)
N4 Y2 C28 94.59(9)
N3 Y2 C28 81.43(8)
C42 Y2 C28 141.77(9)
C30 Y2 C28 50.58(9)
C38 Y2 C28 166.45(9)
C41 Y2 C28 130.69(9)
C29 Y2 C28 30.60(9)
C39 Y2 C28 162.74(8)
C31 Y2 C28 50.90(9)
C32 Y2 C28 30.62(9)
C48 Y2 C28 84.61(9)
C40 Y2 C28 139.40(9)
C48 N3 C49 115.5(2)
C48 N3 Y2 89.33(17)
C49 N3 Y2 153.09(19)
C48 N4 C52 117.1(3)
C48 N4 Y2 90.15(17)
C52 N4 Y2 150.9(2)
C29 C28 C32 107.2(3)
C29 C28 C33 124.8(3)
C32 C28 C33 127.2(3)
C29 C28 Y2 74.02(16)
C32 C28 Y2 74.42(16)
C33 C28 Y2 124.72(19)
C28 C29 C30 106.4(3)
C28 C29 C34 123.1(3)
C30 C29 C34 129.8(3)
C28 C29 Y2 75.38(16)
C30 C29 Y2 73.82(17)
C34 C29 Y2 123.4(2)
C31 C30 C29 109.8(3)
C31 C30 C35 126.2(4)
C29 C30 C35 123.7(4)
C31 C30 Y2 75.90(18)
C29 C30 Y2 74.85(17)
C35 C30 Y2 121.4(2)
C30 C31 C32 106.9(3)
C30 C31 C36 127.3(3)
C32 C31 C36 124.3(3)
C30 C31 Y2 74.05(19)
C32 C31 Y2 74.83(17)
C36 C31 Y2 127.6(2)
C31 C32 C28 109.7(3)
C31 C32 C37 123.4(3)
C28 C32 C37 126.7(3)
C31 C32 Y2 74.80(18)
C28 C32 Y2 74.96(16)
C37 C32 Y2 121.5(2)
C42 C38 C39 107.7(2)
C42 C38 C43 125.5(3)
C39 C38 C43 126.7(3)
C42 C38 Y2 74.10(16)
C39 C38 Y2 75.16(15)
C43 C38 Y2 119.61(18)
C40 C39 C38 108.2(2)
C40 C39 C44 125.3(3)
C38 C39 C44 126.1(3)
C40 C39 Y2 75.29(16)
C38 C39 Y2 74.04(15)
C44 C39 Y2 122.53(18)
C39 C40 C41 108.0(2)
C39 C40 C45 125.0(3)
C41 C40 C45 126.3(3)
C39 C40 Y2 74.18(16)
C41 C40 Y2 73.95(16)
C45 C40 Y2 125.0(2)
C42 C41 C40 107.5(3)
C42 C41 C46 124.8(3)
C40 C41 C46 126.9(3)
C42 C41 Y2 73.63(16)
C40 C41 Y2 75.36(17)
C46 C41 Y2 124.3(2)
C38 C42 C41 108.5(2)
C38 C42 C47 126.6(3)
C41 C42 C47 124.8(3)
C38 C42 Y2 75.11(15)
C41 C42 Y2 75.45(16)
C47 C42 Y2 118.94(19)
N4 C48 N3 120.5(3)
N4 C48 Y2 60.36(15)
N3 C48 Y2 61.16(14)
N3 C49 C50 110.8(2)
N3 C49 C51 111.6(2)
C50 C49 C51 110.1(3)
N4 C52 C54 110.6(3)
N4 C52 C53 109.8(3)
C54 C52 C53 110.7(3)

loop_
_geom_bond_atom_site_label_1
_geom_bond_atom_site_label_2
_geom_bond_distance
Y1 Cnt1 2.392
Y1 Cnt2 2.382
Y2 Cnt3 2.398
Y2 Cnt4 2.387
Y1 N1 2.350(2)
Y1 N2 2.351(2)
Y1 C15 2.648(3)
Y1 C2 2.654(3)
Y1 C11 2.661(3)
Y1 C14 2.674(3)
Y1 C1 2.676(3)
Y1 C12 2.679(3)
Y1 C3 2.684(3)
Y1 C13 2.688(3)
Y1 C5 2.690(3)
Y1 C4 2.690(3)
Y1 C21 2.695(3)
N1 C21 1.322(3)
N1 C22 1.473(3)
N2 C21 1.327(3)
N2 C25 1.472(3)
C1 C2 1.411(4)
C1 C5 1.419(4)
C1 C6 1.508(4)
C2 C3 1.416(4)
C2 C7 1.512(4)
C3 C4 1.424(4)
C3 C8 1.508(4)
C4 C5 1.418(4)
C4 C9 1.508(4)
C5 C10 1.506(4)
C11 C12 1.411(4)
C11 C15 1.418(4)
C11 C16 1.505(4)
C12 C13 1.419(4)
C12 C17 1.510(4)
C13 C14 1.427(4)
C13 C18 1.503(4)
C14 C15 1.418(4)
C14 C19 1.507(4)
C15 C20 1.502(4)
C22 C23 1.520(4)
C22 C24 1.535(4)
C25 C26 1.514(4)
C25 C27 1.532(4)
Y2 N4 2.338(2)
Y2 N3 2.357(2)
Y2 C42 2.653(3)
Y2 C30 2.665(3)
Y2 C38 2.666(3)
Y2 C41 2.676(3)
Y2 C29 2.678(3)
Y2 C39 2.680(3)
Y2 C31 2.688(3)
Y2 C32 2.689(3)
Y2 C48 2.690(3)
Y2 C40 2.694(3)
Y2 C28 2.696(3)
N3 C48 1.325(3)
N3 C49 1.462(3)
N4 C48 1.325(4)
N4 C52 1.470(4)
C28 C29 1.418(4)
C28 C32 1.422(4)
C28 C33 1.499(4)
C29 C30 1.442(5)
C29 C34 1.478(5)
C30 C31 1.388(5)
C30 C35 1.532(5)
C31 C32 1.408(4)
C31 C36 1.517(5)
C32 C37 1.513(5)
C38 C42 1.412(4)
C38 C39 1.420(4)
C38 C43 1.501(4)
C39 C40 1.415(4)
C39 C44 1.498(4)
C40 C41 1.421(4)
C40 C45 1.507(4)
C41 C42 1.421(4)
C41 C46 1.509(4)
C42 C47 1.508(4)
C49 C50 1.517(4)
C49 C51 1.528(4)
C52 C54 1.525(5)
C52 C53 1.530(5)
